data_7047210
loop_
_publ_author_name
'Chen, Chang-Hong'
'Gabba\"i, Fran\,cois P'

_publ_section_title
;
 Coordination of a stibine oxide to a Lewis acidic stiborane at the upper
 rim of the biphenylene backbone.
;
_journal_issue 35
_journal_name_full 'Dalton transactions (Cambridge, England : 2003)'
_journal_page_first 12075
_journal_page_last 12078
_journal_paper_doi 10.1039/c8dt02872a
_journal_volume 47
_journal_year 2018
_chemical_formula_moiety 'C42 H26 Cl4 O3 Sb2, 1.43(C H Cl3)'
_chemical_formula_sum 'C43.43 H27.43 Cl8.3 O3 Sb2'
_chemical_formula_weight 1134.83
_space_group_crystal_system monoclinic
_space_group_IT_number 14
_space_group_name_Hall '-P 2ybc'
_space_group_name_H-M_alt 'P 1 21/c 1'
_symmetry_space_group_name_Hall '-P 2ybc'
_symmetry_space_group_name_H-M 'P 1 21/c 1'
_atom_sites_solution_hydrogens geom
_audit_creation_date 2018-03-28
_audit_creation_method
;
Olex2 1.2
(compiled 2017.03.28 svn.r3405 for OlexSys, GUI svn.r5335)
;
_audit_update_record
;
2018-07-13 deposited with the CCDC.
2018-08-02 downloaded from the CCDC.
;
_cell_angle_alpha 90
_cell_angle_beta 90.4177(19)
_cell_angle_gamma 90
_cell_formula_units_Z 4
_cell_length_a 16.192(2)
_cell_length_b 17.205(3)
_cell_length_c 16.316(2)
_cell_measurement_reflns_used 9888
_cell_measurement_temperature 110
_cell_measurement_theta_max 26.28
_cell_measurement_theta_min 2.37
_cell_volume 4545.2(11)
_computing_cell_refinement 'SAINT v8.34A (Bruker, 2013)'
_computing_data_reduction 'SAINT v8.34A (Bruker, 2013)'
_computing_molecular_graphics 'Olex2 (Dolomanov et al., 2009)'
_computing_publication_material 'Olex2 (Dolomanov et al., 2009)'
_computing_structure_refinement 'XL (Sheldrick, 2008)'
_diffrn_ambient_temperature 110
_diffrn_measured_fraction_theta_full 1.000
_diffrn_measured_fraction_theta_max 0.997
_diffrn_measurement_device_type 'Bruker APEX-II CCD'
_diffrn_measurement_method '\f and \w scans'
_diffrn_radiation_type MoK\a
_diffrn_radiation_wavelength 0.71073
_diffrn_reflns_av_R_equivalents 0.0878
_diffrn_reflns_av_unetI/netI 0.0503
_diffrn_reflns_Laue_measured_fraction_full 1.000
_diffrn_reflns_Laue_measured_fraction_max 0.997
_diffrn_reflns_limit_h_max 20
_diffrn_reflns_limit_h_min -20
_diffrn_reflns_limit_k_max 21
_diffrn_reflns_limit_k_min -21
_diffrn_reflns_limit_l_max 20
_diffrn_reflns_limit_l_min -20
_diffrn_reflns_number 49072
_diffrn_reflns_point_group_measured_fraction_full 1.000
_diffrn_reflns_point_group_measured_fraction_max 0.997
_diffrn_reflns_theta_full 25.242
_diffrn_reflns_theta_max 26.449
_diffrn_reflns_theta_min 1.720
_diffrn_standards_number 0
_exptl_absorpt_coefficient_mu 1.714
_exptl_absorpt_correction_T_max 0.7454
_exptl_absorpt_correction_T_min 0.6494
_exptl_absorpt_correction_type multi-scan
_exptl_absorpt_process_details
;
SADABS-2014/5 (Bruker,2014/5) was used for absorption correction.
wR2(int) was 0.0830 before and 0.0601 after correction.
The Ratio of minimum to maximum transmission is 0.8712.
The \l/2 correction factor is 0.00150.
;
_exptl_crystal_colour yellow
_exptl_crystal_colour_primary yellow
_exptl_crystal_density_diffrn 1.658
_exptl_crystal_description block
_exptl_crystal_F_000 2220
_exptl_crystal_size_max 0.15
_exptl_crystal_size_mid 0.06
_exptl_crystal_size_min 0.05
_refine_diff_density_max 2.211
_refine_diff_density_min -2.214
_refine_diff_density_rms 0.185
_refine_ls_extinction_method none
_refine_ls_goodness_of_fit_ref 1.064
_refine_ls_hydrogen_treatment constr
_refine_ls_matrix_type full
_refine_ls_number_parameters 527
_refine_ls_number_reflns 9353
_refine_ls_number_restraints 0
_refine_ls_restrained_S_all 1.064
_refine_ls_R_factor_all 0.0670
_refine_ls_R_factor_gt 0.0543
_refine_ls_shift/su_max 0.000
_refine_ls_shift/su_mean 0.000
_refine_ls_structure_factor_coef Fsqd
_refine_ls_weighting_details 'w=1/[\s^2^(Fo^2^)+(0.0778P)^2^+33.3940P] where P=(Fo^2^+2Fc^2^)/3'
_refine_ls_weighting_scheme calc
_refine_ls_wR_factor_gt 0.1514
_refine_ls_wR_factor_ref 0.1637
_reflns_Friedel_coverage 0.000
_reflns_number_gt 7767
_reflns_number_total 9353
_reflns_threshold_expression 'I > 2\s(I)'
_cod_data_source_file c8dt02872a2.cif
_cod_data_source_block 3
_cod_depositor_comments 'Adding full bibliography for 7047209--7047210.cif.'
_cod_original_cell_volume 4545.0(12)
_cod_original_formula_sum 'C43.43 H27.43 Cl8.30 O3 Sb2'
_cod_database_code 7047210
_shelx_shelxl_version_number 2014/7
_shelx_space_group_comment
;
The symmetry employed for this shelxl refinement is uniquely defined
by the following loop, which should always be used as a source of
symmetry information in preference to the above space-group names.
They are only intended as comments.
;
_olex2_refinement_description
;
1. Fixed Uiso
 At 1.2 times of:
  All C(H) groups
2. Uiso/Uaniso restraints and constraints
Uanis(C43) = Uanis(C44)
3. Others
 Sof(Cl8)=Sof(Cl9)=Sof(Cl10)=Sof(C44)=Sof(H44)=FVAR(1)
4.a Ternary CH refined with riding coordinates:
 C43(H43), C44(H44)
4.b Aromatic/amide H refined with riding coordinates:
 C2(H2), C3(H3), C4(H4), C9(H9), C10(H10), C11(H11), C14(H14), C15(H15),
 C16(H16), C17(H17), C18(H18), C20(H20), C21(H21), C22(H22), C23(H23), C24(H24),
  C26(H26), C27(H27), C28(H28), C29(H29), C30(H30), C32(H32), C33(H33),
 C34(H34), C35(H35), C36(H36)
;
_olex2_submission_special_instructions 'No special instructions were received'

loop_
_space_group_symop_operation_xyz
'x, y, z'
'-x, y+1/2, -z+1/2'
'-x, -y, -z'
'x, -y-1/2, z-1/2'

loop_
_atom_site_label
_atom_site_type_symbol
_atom_site_fract_x
_atom_site_fract_y
_atom_site_fract_z
_atom_site_U_iso_or_equiv
_atom_site_adp_type
_atom_site_occupancy
_atom_site_site_symmetry_order
_atom_site_calc_flag
_atom_site_refinement_flags_posn
_atom_site_refinement_flags_occupancy
_atom_site_disorder_assembly
_atom_site_disorder_group
Sb1 Sb 0.21621(2) 0.05176(2) 0.00560(2) 0.02038(12) Uani 1 1 d . . . .
Sb2 Sb 0.27908(2) 0.01246(2) 0.21542(2) 0.01956(12) Uani 1 1 d . . . .
Cl1 Cl 0.42463(9) 0.25003(9) 0.10659(9) 0.0261(3) Uani 1 1 d . . . .
Cl2 Cl 0.33777(11) 0.40406(10) 0.16245(11) 0.0361(4) Uani 1 1 d . . . .
Cl3 Cl 0.16869(11) 0.39522(11) 0.25570(12) 0.0415(4) Uani 1 1 d . . . .
Cl4 Cl 0.09391(9) 0.23226(11) 0.29975(10) 0.0338(4) Uani 1 1 d . . . .
O1 O 0.2106(2) 0.0010(3) 0.1074(2) 0.0237(9) Uani 1 1 d . . . .
O2 O 0.3312(2) 0.1073(2) 0.1527(2) 0.0213(8) Uani 1 1 d . . . .
O3 O 0.1952(2) 0.1010(3) 0.2414(3) 0.0250(9) Uani 1 1 d . . . .
C1 C 0.3246(3) 0.0101(4) -0.0471(4) 0.0219(12) Uani 1 1 d . . . .
C2 C 0.3465(4) 0.0153(4) -0.1311(4) 0.0262(13) Uani 1 1 d . . . .
H2 H 0.3137 0.0441 -0.1669 0.031 Uiso 1 1 calc R . . .
C3 C 0.4159(4) -0.0219(4) -0.1603(4) 0.0255(13) Uani 1 1 d . . . .
H3 H 0.4303 -0.0148 -0.2148 0.031 Uiso 1 1 calc R . . .
C4 C 0.4660(4) -0.0704(4) -0.1104(4) 0.0243(12) Uani 1 1 d . . . .
H4 H 0.5121 -0.0959 -0.1309 0.029 Uiso 1 1 calc R . . .
C5 C 0.4428(3) -0.0774(4) -0.0306(4) 0.0213(12) Uani 1 1 d . . . .
C6 C 0.3744(3) -0.0355(4) 0.0010(4) 0.0214(12) Uani 1 1 d . . . .
C7 C 0.3909(3) -0.0676(4) 0.0854(4) 0.0225(12) Uani 1 1 d . . . .
C8 C 0.3696(3) -0.0647(3) 0.1663(4) 0.0204(12) Uani 1 1 d . . . .
C9 C 0.4175(4) -0.1151(4) 0.2168(4) 0.0259(13) Uani 1 1 d . . . .
H9 H 0.4065 -0.1170 0.2727 0.031 Uiso 1 1 calc R . . .
C10 C 0.4802(4) -0.1617(4) 0.1858(4) 0.0272(13) Uani 1 1 d . . . .
H10 H 0.5088 -0.1942 0.2216 0.033 Uiso 1 1 calc R . . .
C11 C 0.5021(4) -0.1617(4) 0.1026(4) 0.0251(13) Uani 1 1 d . . . .
H11 H 0.5438 -0.1932 0.0822 0.030 Uiso 1 1 calc R . . .
C12 C 0.4576(3) -0.1122(4) 0.0536(4) 0.0216(12) Uani 1 1 d . . . .
C13 C 0.1163(4) 0.0074(4) -0.0625(4) 0.0238(13) Uani 1 1 d . . . .
C14 C 0.0495(4) 0.0555(4) -0.0817(4) 0.0265(13) Uani 1 1 d . . . .
H14 H 0.0477 0.1063 -0.0624 0.032 Uiso 1 1 calc R . . .
C15 C -0.0141(4) 0.0263(4) -0.1301(4) 0.0323(15) Uani 1 1 d . . . .
H15 H -0.0587 0.0578 -0.1439 0.039 Uiso 1 1 calc R . . .
C16 C -0.0113(4) -0.0493(5) -0.1575(4) 0.0381(17) Uani 1 1 d . . . .
H16 H -0.0547 -0.0689 -0.1890 0.046 Uiso 1 1 calc R . . .
C17 C 0.0551(5) -0.0961(5) -0.1387(6) 0.049(2) Uani 1 1 d . . . .
H17 H 0.0571 -0.1469 -0.1583 0.059 Uiso 1 1 calc R . . .
C18 C 0.1189(4) -0.0676(5) -0.0909(5) 0.0406(18) Uani 1 1 d . . . .
H18 H 0.1637 -0.0992 -0.0779 0.049 Uiso 1 1 calc R . . .
C19 C 0.2065(3) 0.1726(4) 0.0033(4) 0.0237(13) Uani 1 1 d . . . .
C20 C 0.2618(4) 0.2144(4) -0.0446(4) 0.0289(14) Uani 1 1 d . . . .
H20 H 0.3031 0.1880 -0.0724 0.035 Uiso 1 1 calc R . . .
C21 C 0.2565(4) 0.2937(4) -0.0516(4) 0.0334(15) Uani 1 1 d . . . .
H21 H 0.2940 0.3206 -0.0841 0.040 Uiso 1 1 calc R . . .
C22 C 0.1956(5) 0.3334(4) -0.0105(4) 0.0353(15) Uani 1 1 d . . . .
H22 H 0.1922 0.3872 -0.0146 0.042 Uiso 1 1 calc R . . .
C23 C 0.1393(4) 0.2927(4) 0.0371(4) 0.0345(15) Uani 1 1 d . . . .
H23 H 0.0979 0.3197 0.0642 0.041 Uiso 1 1 calc R . . .
C24 C 0.1440(4) 0.2122(4) 0.0447(4) 0.0269(13) Uani 1 1 d . . . .
H24 H 0.1063 0.1853 0.0767 0.032 Uiso 1 1 calc R . . .
C25 C 0.1915(4) -0.0665(4) 0.2666(4) 0.0265(13) Uani 1 1 d . . . .
C26 C 0.1333(4) -0.0425(5) 0.3240(4) 0.0330(15) Uani 1 1 d . . . .
H26 H 0.1348 0.0081 0.3439 0.040 Uiso 1 1 calc R . . .
C27 C 0.0736(4) -0.0930(5) 0.3513(5) 0.0420(19) Uani 1 1 d . . . .
H27 H 0.0350 -0.0764 0.3894 0.050 Uiso 1 1 calc R . . .
C28 C 0.0710(5) -0.1686(6) 0.3221(5) 0.051(2) Uani 1 1 d . . . .
H28 H 0.0305 -0.2026 0.3403 0.062 Uiso 1 1 calc R . . .
C29 C 0.1286(5) -0.1935(5) 0.2658(5) 0.0444(19) Uani 1 1 d . . . .
H29 H 0.1273 -0.2444 0.2467 0.053 Uiso 1 1 calc R . . .
C30 C 0.1880(4) -0.1426(4) 0.2380(4) 0.0326(15) Uani 1 1 d . . . .
H30 H 0.2262 -0.1595 0.1996 0.039 Uiso 1 1 calc R . . .
C31 C 0.3506(3) 0.0427(4) 0.3223(4) 0.0211(12) Uani 1 1 d . . . .
C32 C 0.3332(4) 0.0076(4) 0.3974(4) 0.0270(13) Uani 1 1 d . . . .
H32 H 0.2900 -0.0277 0.4009 0.032 Uiso 1 1 calc R . . .
C33 C 0.3800(4) 0.0250(4) 0.4670(4) 0.0309(14) Uani 1 1 d . . . .
H33 H 0.3680 0.0014 0.5167 0.037 Uiso 1 1 calc R . . .
C34 C 0.4448(4) 0.0779(4) 0.4618(4) 0.0311(15) Uani 1 1 d . . . .
H34 H 0.4753 0.0904 0.5085 0.037 Uiso 1 1 calc R . . .
C35 C 0.4640(4) 0.1117(4) 0.3880(4) 0.0295(14) Uani 1 1 d . . . .
H35 H 0.5081 0.1461 0.3845 0.035 Uiso 1 1 calc R . . .
C36 C 0.4172(4) 0.0943(4) 0.3183(4) 0.0250(13) Uani 1 1 d . . . .
H36 H 0.4305 0.1172 0.2685 0.030 Uiso 1 1 calc R . . .
C37 C 0.2257(3) 0.1711(4) 0.2251(3) 0.0230(12) Uani 1 1 d . . . .
C38 C 0.2994(4) 0.1748(4) 0.1788(3) 0.0215(12) Uani 1 1 d . . . .
C39 C 0.3334(4) 0.2464(4) 0.1615(4) 0.0228(12) Uani 1 1 d . . . .
C40 C 0.2947(4) 0.3151(4) 0.1869(4) 0.0252(13) Uani 1 1 d . . . .
C41 C 0.2211(4) 0.3113(4) 0.2289(4) 0.0286(14) Uani 1 1 d . . . .
C42 C 0.1865(4) 0.2392(4) 0.2485(4) 0.0244(13) Uani 1 1 d . . . .
Cl5 Cl 0.3003(3) -0.1987(3) -0.1456(4) 0.1485(19) Uani 1 1 d . . . .
Cl6 Cl 0.2301(5) -0.2263(4) 0.0114(4) 0.193(3) Uani 1 1 d . . . .
Cl7 Cl 0.3727(3) -0.3083(3) -0.0393(5) 0.171(3) Uani 1 1 d . . . .
C43 C 0.2876(13) -0.2655(9) -0.0607(14) 0.153(8) Uani 1 1 d . . . .
H43 H 0.2527 -0.3069 -0.0835 0.183 Uiso 1 1 calc R . . .
Cl8 Cl 0.0473(7) -0.3789(7) 0.1256(9) 0.142(5) Uani 0.431(8) 1 d . P A 2
Cl9 Cl 0.2117(6) -0.3961(5) 0.1845(7) 0.112(3) Uani 0.431(8) 1 d . P A 2
Cl10 Cl 0.1559(10) -0.4752(11) 0.0503(8) 0.203(9) Uani 0.431(8) 1 d . P A 2
C44 C 0.115(3) -0.440(2) 0.113(3) 0.153(8) Uani 0.431(8) 1 d . P A 2
H44 H 0.0953 -0.4836 0.1455 0.183 Uiso 0.431(8) 1 calc R P A 2

loop_
_atom_site_aniso_label
_atom_site_aniso_U_11
_atom_site_aniso_U_22
_atom_site_aniso_U_33
_atom_site_aniso_U_23
_atom_site_aniso_U_13
_atom_site_aniso_U_12
Sb1 0.00991(19) 0.0321(2) 0.0191(2) -0.00004(15) -0.00027(14) 0.00130(15)
Sb2 0.01167(19) 0.0298(2) 0.0173(2) 0.00021(15) 0.00115(14) -0.00006(15)
Cl1 0.0209(7) 0.0315(8) 0.0261(7) -0.0025(6) 0.0044(6) -0.0016(6)
Cl2 0.0442(10) 0.0300(8) 0.0343(9) -0.0096(7) 0.0052(7) -0.0019(7)
Cl3 0.0336(9) 0.0418(10) 0.0492(10) -0.0222(8) 0.0012(8) 0.0096(8)
Cl4 0.0174(7) 0.0528(10) 0.0313(8) -0.0087(7) 0.0040(6) 0.0079(7)
O1 0.0147(19) 0.040(3) 0.0160(19) 0.0004(17) -0.0019(15) -0.0005(17)
O2 0.0147(19) 0.028(2) 0.022(2) 0.0010(17) 0.0026(15) 0.0029(16)
O3 0.0143(19) 0.033(2) 0.027(2) 0.0004(18) 0.0030(16) 0.0031(17)
C1 0.011(3) 0.030(3) 0.025(3) -0.003(2) 0.000(2) 0.002(2)
C2 0.019(3) 0.038(4) 0.022(3) 0.002(3) -0.001(2) -0.001(3)
C3 0.022(3) 0.033(3) 0.022(3) 0.000(3) 0.005(2) -0.004(3)
C4 0.015(3) 0.031(3) 0.027(3) -0.005(3) 0.003(2) 0.000(2)
C5 0.012(3) 0.027(3) 0.024(3) -0.004(2) 0.000(2) 0.000(2)
C6 0.014(3) 0.030(3) 0.020(3) -0.003(2) -0.001(2) -0.001(2)
C7 0.013(3) 0.026(3) 0.028(3) -0.001(2) -0.001(2) -0.001(2)
C8 0.012(3) 0.025(3) 0.024(3) -0.001(2) 0.000(2) -0.004(2)
C9 0.023(3) 0.029(3) 0.026(3) 0.007(3) 0.000(2) -0.001(3)
C10 0.022(3) 0.031(3) 0.029(3) 0.004(3) -0.005(2) 0.006(3)
C11 0.015(3) 0.027(3) 0.033(3) -0.001(3) 0.000(2) 0.004(2)
C12 0.014(3) 0.029(3) 0.022(3) -0.003(2) 0.003(2) -0.003(2)
C13 0.014(3) 0.036(3) 0.022(3) 0.002(2) 0.000(2) -0.003(2)
C14 0.016(3) 0.036(4) 0.027(3) 0.003(3) -0.002(2) -0.003(3)
C15 0.013(3) 0.050(4) 0.034(4) 0.009(3) -0.004(2) -0.004(3)
C16 0.022(3) 0.056(5) 0.036(4) -0.006(3) -0.003(3) -0.013(3)
C17 0.034(4) 0.046(5) 0.067(6) -0.023(4) -0.005(4) -0.003(4)
C18 0.024(3) 0.043(4) 0.054(5) -0.016(4) -0.008(3) 0.007(3)
C19 0.015(3) 0.036(3) 0.020(3) 0.003(2) -0.008(2) -0.004(2)
C20 0.020(3) 0.045(4) 0.022(3) -0.003(3) -0.002(2) -0.006(3)
C21 0.030(3) 0.041(4) 0.029(3) 0.005(3) -0.009(3) -0.011(3)
C22 0.040(4) 0.034(4) 0.032(4) 0.001(3) -0.008(3) 0.000(3)
C23 0.031(4) 0.039(4) 0.034(4) -0.003(3) -0.001(3) 0.006(3)
C24 0.019(3) 0.037(4) 0.025(3) 0.001(3) 0.000(2) -0.001(3)
C25 0.017(3) 0.041(4) 0.022(3) 0.003(3) -0.001(2) -0.003(3)
C26 0.022(3) 0.051(4) 0.026(3) -0.006(3) 0.006(3) -0.006(3)
C27 0.024(3) 0.063(5) 0.039(4) -0.010(4) 0.015(3) -0.013(3)
C28 0.033(4) 0.072(6) 0.049(5) -0.001(4) 0.012(3) -0.027(4)
C29 0.040(4) 0.041(4) 0.052(5) -0.005(4) 0.010(4) -0.015(3)
C30 0.029(3) 0.038(4) 0.031(3) 0.001(3) 0.006(3) -0.007(3)
C31 0.015(3) 0.028(3) 0.020(3) 0.001(2) 0.000(2) 0.002(2)
C32 0.023(3) 0.034(3) 0.024(3) 0.000(3) -0.003(2) 0.002(3)
C33 0.036(4) 0.034(4) 0.023(3) 0.004(3) -0.006(3) 0.003(3)
C34 0.028(3) 0.037(4) 0.028(3) -0.008(3) -0.014(3) 0.008(3)
C35 0.022(3) 0.033(4) 0.033(3) -0.005(3) -0.003(3) 0.001(3)
C36 0.018(3) 0.032(3) 0.025(3) 0.000(3) -0.001(2) 0.002(2)
C37 0.014(3) 0.037(4) 0.017(3) -0.001(2) -0.001(2) 0.003(2)
C38 0.018(3) 0.034(3) 0.012(2) -0.003(2) -0.002(2) 0.004(2)
C39 0.015(3) 0.034(3) 0.019(3) -0.001(2) -0.002(2) 0.000(2)
C40 0.024(3) 0.031(3) 0.021(3) -0.006(2) -0.005(2) -0.001(3)
C41 0.033(3) 0.033(3) 0.020(3) -0.010(3) -0.003(3) 0.008(3)
C42 0.019(3) 0.037(4) 0.017(3) -0.007(2) 0.000(2) 0.005(3)
Cl5 0.117(3) 0.127(4) 0.202(5) -0.040(4) 0.003(3) -0.036(3)
Cl6 0.234(7) 0.191(6) 0.154(5) 0.026(4) 0.041(5) 0.106(6)
Cl7 0.123(4) 0.131(4) 0.257(7) -0.054(4) -0.070(4) 0.029(3)
C43 0.172(17) 0.058(8) 0.23(2) 0.021(10) 0.064(16) 0.032(10)
Cl8 0.093(7) 0.130(9) 0.203(13) -0.005(8) 0.005(7) 0.032(6)
Cl9 0.115(7) 0.086(6) 0.134(8) -0.021(5) -0.005(6) 0.014(5)
Cl10 0.180(13) 0.30(2) 0.129(10) -0.078(11) -0.015(9) 0.149(14)
C44 0.172(17) 0.058(8) 0.23(2) 0.021(10) 0.064(16) 0.032(10)

loop_
_atom_type_symbol
_atom_type_description
_atom_type_scat_dispersion_real
_atom_type_scat_dispersion_imag
_atom_type_scat_source
C C 0.0033 0.0016 'International Tables Vol C Tables 4.2.6.8 and 6.1.1.4'
H H 0.0000 0.0000 'International Tables Vol C Tables 4.2.6.8 and 6.1.1.4'
Cl Cl 0.1484 0.1585 'International Tables Vol C Tables 4.2.6.8 and 6.1.1.4'
O O 0.0106 0.0060 'International Tables Vol C Tables 4.2.6.8 and 6.1.1.4'
Sb Sb -0.5866 1.5461 'International Tables Vol C Tables 4.2.6.8 and 6.1.1.4'

loop_
_geom_angle_atom_site_label_1
_geom_angle_atom_site_label_2
_geom_angle_atom_site_label_3
_geom_angle
O1 Sb1 C1 104.5(2)
O1 Sb1 C13 104.9(2)
O1 Sb1 C19 118.4(2)
C1 Sb1 C13 107.7(2)
C19 Sb1 C1 113.5(2)
C19 Sb1 C13 107.2(2)
O1 Sb2 O2 82.82(16)
O1 Sb2 O3 84.15(17)
O1 Sb2 C8 89.21(19)
O1 Sb2 C25 85.4(2)
O1 Sb2 C31 171.3(2)
O2 Sb2 C8 91.19(19)
O2 Sb2 C25 162.1(2)
O2 Sb2 C31 89.48(19)
O3 Sb2 O2 78.28(16)
O3 Sb2 C8 168.2(2)
O3 Sb2 C25 87.1(2)
O3 Sb2 C31 90.3(2)
C8 Sb2 C31 95.0(2)
C25 Sb2 C8 102.2(2)
C25 Sb2 C31 101.1(2)
Sb1 O1 Sb2 132.4(2)
C38 O2 Sb2 111.1(3)
C37 O3 Sb2 112.2(3)
C2 C1 Sb1 126.2(4)
C6 C1 Sb1 117.1(4)
C6 C1 C2 116.1(5)
C3 C2 C1 120.8(6)
C2 C3 C4 122.7(6)
C5 C4 C3 116.1(5)
C4 C5 C6 121.5(6)
C4 C5 C12 149.0(6)
C6 C5 C12 89.5(5)
C1 C6 C5 122.8(5)
C1 C6 C7 146.5(6)
C5 C6 C7 90.7(5)
C8 C7 C6 145.6(6)
C8 C7 C12 124.6(6)
C12 C7 C6 89.7(5)
C7 C8 Sb2 124.2(4)
C7 C8 C9 113.4(5)
C9 C8 Sb2 122.3(4)
C10 C9 C8 122.4(6)
C9 C10 C11 122.7(6)
C12 C11 C10 115.4(5)
C7 C12 C5 90.1(5)
C11 C12 C5 148.6(6)
C11 C12 C7 121.2(5)
C14 C13 Sb1 119.7(5)
C18 C13 Sb1 119.7(5)
C18 C13 C14 120.5(6)
C15 C14 C13 119.0(6)
C16 C15 C14 120.0(6)
C15 C16 C17 120.6(7)
C16 C17 C18 119.8(7)
C13 C18 C17 120.0(7)
C20 C19 Sb1 118.4(5)
C20 C19 C24 119.4(6)
C24 C19 Sb1 122.1(5)
C21 C20 C19 121.4(6)
C20 C21 C22 119.7(7)
C21 C22 C23 119.8(7)
C22 C23 C24 120.9(7)
C23 C24 C19 118.8(6)
C26 C25 Sb2 121.9(5)
C30 C25 Sb2 119.6(5)
C30 C25 C26 118.4(6)
C27 C26 C25 120.7(7)
C26 C27 C28 120.1(7)
C29 C28 C27 120.0(7)
C30 C29 C28 119.8(8)
C29 C30 C25 121.0(7)
C32 C31 Sb2 119.7(4)
C32 C31 C36 118.4(6)
C36 C31 Sb2 121.8(4)
C33 C32 C31 120.6(6)
C34 C33 C32 119.9(6)
C35 C34 C33 120.2(6)
C34 C35 C36 119.9(6)
C35 C36 C31 120.9(6)
O3 C37 C38 117.6(5)
O3 C37 C42 122.7(5)
C42 C37 C38 119.7(6)
O2 C38 C37 117.2(6)
O2 C38 C39 123.6(5)
C39 C38 C37 119.2(6)
C38 C39 Cl1 118.7(5)
C38 C39 C40 120.9(5)
C40 C39 Cl1 120.4(5)
C39 C40 Cl2 119.8(5)
C41 C40 Cl2 120.5(5)
C41 C40 C39 119.7(6)
C40 C41 Cl3 120.8(5)
C40 C41 C42 120.3(6)
C42 C41 Cl3 118.9(5)
C37 C42 Cl4 118.3(5)
C37 C42 C41 120.1(6)
C41 C42 Cl4 121.5(5)
Cl6 C43 Cl5 110.7(9)
Cl7 C43 Cl5 110.9(11)
Cl7 C43 Cl6 121.5(16)
Cl8 C44 Cl9 102(2)
Cl10 C44 Cl8 139(4)
Cl10 C44 Cl9 102(3)

loop_
_geom_bond_atom_site_label_1
_geom_bond_atom_site_label_2
_geom_bond_distance
Sb1 O1 1.880(4)
Sb1 C1 2.087(6)
Sb1 C13 2.100(6)
Sb1 C19 2.086(7)
Sb2 O1 2.084(4)
Sb2 O2 2.107(4)
Sb2 O3 2.088(4)
Sb2 C8 2.139(6)
Sb2 C25 2.137(6)
Sb2 C31 2.150(6)
Cl1 C39 1.735(6)
Cl2 C40 1.729(7)
Cl3 C41 1.732(6)
Cl4 C42 1.727(6)
O2 C38 1.341(7)
O3 C37 1.330(8)
C1 C2 1.422(8)
C1 C6 1.367(9)
C2 C3 1.380(9)
C3 C4 1.417(9)
C4 C5 1.364(8)
C5 C6 1.420(8)
C5 C12 1.515(8)
C6 C7 1.506(8)
C7 C8 1.368(8)
C7 C12 1.425(8)
C8 C9 1.422(8)
C9 C10 1.392(9)
C10 C11 1.406(9)
C11 C12 1.370(9)
C13 C14 1.394(9)
C13 C18 1.371(10)
C14 C15 1.388(9)
C15 C16 1.375(11)
C16 C17 1.377(11)
C17 C18 1.380(10)
C19 C20 1.392(9)
C19 C24 1.397(9)
C20 C21 1.373(10)
C21 C22 1.378(10)
C22 C23 1.391(10)
C23 C24 1.393(10)
C25 C26 1.396(9)
C25 C30 1.392(10)
C26 C27 1.375(10)
C27 C28 1.386(12)
C28 C29 1.381(11)
C29 C30 1.379(10)
C31 C32 1.396(9)
C31 C36 1.398(9)
C32 C33 1.393(9)
C33 C34 1.391(10)
C34 C35 1.376(10)
C35 C36 1.393(9)
C37 C38 1.419(8)
C37 C42 1.387(9)
C38 C39 1.379(9)
C39 C40 1.402(9)
C40 C41 1.380(9)
C41 C42 1.399(10)
Cl5 C43 1.812(19)
Cl6 C43 1.651(19)
Cl7 C43 1.60(2)
Cl8 C44 1.53(4)
Cl9 C44 2.08(6)
Cl10 C44 1.37(5)
